data_4514086
loop_
_publ_author_name
'Yang, Jing'
'Zhao, Ji-Xian'
'Cao, Qian'
'Hao, Liang'
'Zhou, Danxia'
'Gan, Zhenji'
'Ji, Liang-Nian'
'Mao, Zong-Wan'

_publ_section_title
;
 Simultaneously Inducing and Tracking Cancer Cell Metabolism Repression by
 Mitochondria-Immobilized Rhenium(I) Complex.
;
_journal_name_full 'ACS applied materials &amp; interfaces'
_journal_paper_doi 10.1021/acsami.7b01764
_journal_year 2017
_chemical_formula_sum 'C21 H15 F6 N3 O4 P Re'
_chemical_formula_weight 704.53
_space_group_crystal_system monoclinic
_space_group_IT_number 15
_space_group_name_Hall '-C 2yc'
_space_group_name_H-M_alt 'C 1 2/c 1'
_symmetry_space_group_name_Hall '-C 2yc'
_symmetry_space_group_name_H-M 'C 1 2/c 1'
_atom_sites_solution_hydrogens geom
_audit_creation_method SHELXL-2014/7
_cell_angle_alpha 90
_cell_angle_beta 90.949(2)
_cell_angle_gamma 90
_cell_formula_units_Z 8
_cell_length_a 18.1055(3)
_cell_length_b 13.5482(2)
_cell_length_c 18.3545(3)
_cell_measurement_reflns_used 4433
_cell_measurement_temperature 293(2)
_cell_measurement_theta_max 73.88
_cell_measurement_theta_min 4.08
_cell_volume 4501.69(12)
_computing_structure_refinement 'SHELXL-2014/7 (Sheldrick, 2014)'
_diffrn_ambient_temperature 293(2)
_diffrn_measured_fraction_theta_full 1.000
_diffrn_measured_fraction_theta_max 0.973
_diffrn_measurement_device_type 'multiwire proportional'
_diffrn_radiation_type CuK\a
_diffrn_radiation_wavelength 1.54178
_diffrn_reflns_av_R_equivalents 0.0244
_diffrn_reflns_av_unetI/netI 0.0274
_diffrn_reflns_Laue_measured_fraction_full 1.000
_diffrn_reflns_Laue_measured_fraction_max 0.973
_diffrn_reflns_limit_h_max 22
_diffrn_reflns_limit_h_min -22
_diffrn_reflns_limit_k_max 14
_diffrn_reflns_limit_k_min -16
_diffrn_reflns_limit_l_max 22
_diffrn_reflns_limit_l_min -22
_diffrn_reflns_number 13072
_diffrn_reflns_point_group_measured_fraction_full 1.000
_diffrn_reflns_point_group_measured_fraction_max 0.973
_diffrn_reflns_theta_full 67.679
_diffrn_reflns_theta_max 73.884
_diffrn_reflns_theta_min 4.075
_exptl_absorpt_coefficient_mu 12.031
_exptl_crystal_colour yellow
_exptl_crystal_density_diffrn 2.079
_exptl_crystal_description block
_exptl_crystal_F_000 2704
_refine_diff_density_max 0.890
_refine_diff_density_min -1.301
_refine_diff_density_rms 0.103
_refine_ls_extinction_method none
_refine_ls_goodness_of_fit_ref 1.059
_refine_ls_hydrogen_treatment constr
_refine_ls_matrix_type full
_refine_ls_number_parameters 326
_refine_ls_number_reflns 4433
_refine_ls_number_restraints 0
_refine_ls_restrained_S_all 1.059
_refine_ls_R_factor_all 0.0407
_refine_ls_R_factor_gt 0.0322
_refine_ls_shift/su_max 0.001
_refine_ls_shift/su_mean 0.000
_refine_ls_structure_factor_coef Fsqd
_refine_ls_weighting_details 'w=1/[\s^2^(Fo^2^)+(0.0402P)^2^+15.0325P] where P=(Fo^2^+2Fc^2^)/3'
_refine_ls_weighting_scheme calc
_refine_ls_wR_factor_gt 0.0773
_refine_ls_wR_factor_ref 0.0839
_reflns_Friedel_coverage 0.000
_reflns_number_gt 3776
_reflns_number_total 4433
_reflns_threshold_expression 'I > 2\s(I)'
_cod_data_source_file am7b01764_si_002.cif
_cod_data_source_block 2
_cod_original_cell_volume 4501.68(12)
_cod_database_code 4514086
_shelx_shelxl_version_number 2014/7
_shelx_space_group_comment
;
The symmetry employed for this shelxl refinement is uniquely defined
by the following loop, which should always be used as a source of
symmetry information in preference to the above space-group names.
They are only intended as comments.
;

loop_
_space_group_symop_operation_xyz
'x, y, z'
'-x, y, -z+1/2'
'x+1/2, y+1/2, z'
'-x+1/2, y+1/2, -z+1/2'
'-x, -y, -z'
'x, -y, z-1/2'
'-x+1/2, -y+1/2, -z'
'x+1/2, -y+1/2, z-1/2'

loop_
_atom_site_label
_atom_site_type_symbol
_atom_site_fract_x
_atom_site_fract_y
_atom_site_fract_z
_atom_site_U_iso_or_equiv
_atom_site_adp_type
_atom_site_occupancy
_atom_site_site_symmetry_order
_atom_site_calc_flag
_atom_site_refinement_flags_posn
_atom_site_refinement_flags_adp
Re1 Re 0.16555(2) 0.26572(2) 0.23192(2) 0.03885(9) Uani 1 1 d . .
N N 0.1641(2) 0.1394(3) 0.1579(2) 0.0413(9) Uani 1 1 d . .
N2 N 0.1069(2) 0.1515(3) 0.2918(2) 0.0402(9) Uani 1 1 d . .
C2AA C 0.2230(3) 0.3541(4) 0.1731(3) 0.0461(12) Uani 1 1 d . .
C4 C 0.1372(3) -0.0362(4) 0.1510(3) 0.0444(11) Uani 1 1 d . .
N1 N 0.2619(2) 0.1891(3) 0.2829(2) 0.0410(9) Uani 1 1 d . .
C5 C 0.1377(3) 0.0547(4) 0.1880(2) 0.0382(10) Uani 1 1 d . .
C6AA C 0.1668(3) 0.3652(4) 0.3067(3) 0.0494(12) Uani 1 1 d . .
C7AA C 0.0783(3) 0.3263(4) 0.1910(3) 0.0441(11) Uani 1 1 d . .
C9AA C 0.3795(3) 0.0925(4) 0.3499(3) 0.0520(13) Uani 1 1 d . .
H9A H 0.4189 0.0596 0.3722 0.062 Uiso 1 1 calc R U
O4 O 0.2553(2) 0.4089(3) 0.1385(2) 0.0641(11) Uani 1 1 d . .
O3 O 0.0265(2) 0.3652(3) 0.1686(2) 0.0606(10) Uani 1 1 d . .
C6 C 0.1096(2) 0.0604(4) 0.2604(2) 0.0377(10) Uani 1 1 d . .
C4BA C 0.2673(3) 0.1806(4) 0.3563(3) 0.0426(11) Uani 1 1 d . .
H4B H 0.2300 0.2076 0.3843 0.051 Uiso 1 1 calc R U
C7 C 0.0846(3) -0.0249(4) 0.2952(3) 0.0425(11) Uani 1 1 d . .
O1 O 0.3615(3) 0.2238(3) 0.5006(2) 0.0715(12) Uani 1 1 d . .
H1 H 0.4057 0.2234 0.4915 0.107 Uiso 1 1 calc R U
C11 C 0.0503(3) 0.0776(4) 0.3949(3) 0.0509(13) Uani 1 1 d . .
H11 H 0.0294 0.0857 0.4404 0.061 Uiso 1 1 calc R U
O2 O 0.1691(3) 0.4246(3) 0.3512(2) 0.0720(12) Uani 1 1 d . .
C9BA C 0.3252(3) 0.1341(4) 0.3917(3) 0.0442(11) Uani 1 1 d . .
C3 C 0.1613(3) -0.0350(5) 0.0785(3) 0.0555(14) Uani 1 1 d . .
H3 H 0.1602 -0.0927 0.0510 0.067 Uiso 1 1 calc R U
C10 C 0.0555(3) -0.0142(4) 0.3652(3) 0.0514(13) Uani 1 1 d . .
H10 H 0.0398 -0.0692 0.3909 0.062 Uiso 1 1 calc R U
C8 C 0.0879(3) -0.1172(4) 0.2577(3) 0.0515(13) Uani 1 1 d . .
H8 H 0.0737 -0.1747 0.2812 0.062 Uiso 1 1 calc R U
C9 C 0.1117(3) -0.1216(4) 0.1881(3) 0.0519(13) Uani 1 1 d . .
H9 H 0.1113 -0.1819 0.1640 0.062 Uiso 1 1 calc R U
C2 C 0.1861(3) 0.0495(5) 0.0487(3) 0.0570(14) Uani 1 1 d . .
H2 H 0.2020 0.0500 0.0007 0.068 Uiso 1 1 calc R U
C0DA C 0.3753(3) 0.0997(4) 0.2751(3) 0.0539(13) Uani 1 1 d . .
H0D H 0.4116 0.0719 0.2463 0.065 Uiso 1 1 calc R U
C1 C 0.1880(3) 0.1362(4) 0.0898(3) 0.0508(13) Uani 1 1 d . .
H1A H 0.2065 0.1934 0.0689 0.061 Uiso 1 1 calc R U
C4DA C 0.0764(3) 0.1596(4) 0.3571(3) 0.0468(12) Uani 1 1 d . .
H4D H 0.0725 0.2218 0.3782 0.056 Uiso 1 1 calc R U
C1EA C 0.3163(3) 0.1488(4) 0.2439(3) 0.0476(12) Uani 1 1 d . .
H1E H 0.3139 0.1545 0.1935 0.057 Uiso 1 1 calc R U
C12 C 0.3282(3) 0.1356(5) 0.4739(3) 0.0605(15) Uani 1 1 d . .
H12A H 0.2785 0.1304 0.4924 0.073 Uiso 1 1 calc R U
H12B H 0.3562 0.0791 0.4914 0.073 Uiso 1 1 calc R U
P P 0.07254(10) 0.30619(15) -0.04352(9) 0.0693(5) Uani 1 1 d . .
F F 0.1348(3) 0.2382(4) -0.0729(3) 0.1085(16) Uani 1 1 d . .
F0AA F 0.0101(3) 0.3798(4) -0.0133(3) 0.1159(17) Uani 1 1 d . .
F1AA F 0.0195(4) 0.2681(5) -0.1021(5) 0.198(4) Uani 1 1 d . .
F2AA F 0.1262(3) 0.3532(5) 0.0190(3) 0.154(2) Uani 1 1 d . .
F3AA F 0.0502(5) 0.2255(5) 0.0098(5) 0.180(4) Uani 1 1 d . .
F4AA F 0.0971(5) 0.3965(5) -0.0915(4) 0.205(4) Uani 1 1 d . .

loop_
_atom_site_aniso_label
_atom_site_aniso_U_11
_atom_site_aniso_U_22
_atom_site_aniso_U_33
_atom_site_aniso_U_23
_atom_site_aniso_U_13
_atom_site_aniso_U_12
Re1 0.04210(13) 0.03994(14) 0.03458(12) -0.00050(8) 0.00318(8) -0.00155(9)
N 0.042(2) 0.046(2) 0.0356(19) -0.0033(17) -0.0016(16) 0.0029(18)
N2 0.039(2) 0.044(2) 0.0378(19) -0.0038(17) 0.0032(16) 0.0003(18)
C2AA 0.043(3) 0.048(3) 0.048(3) 0.000(2) 0.001(2) 0.003(2)
C4 0.036(3) 0.048(3) 0.049(3) -0.007(2) -0.001(2) 0.009(2)
N1 0.043(2) 0.043(2) 0.0370(19) -0.0009(17) 0.0000(16) -0.0036(19)
C5 0.036(2) 0.039(3) 0.040(2) -0.0020(19) -0.0003(19) 0.003(2)
C6AA 0.053(3) 0.051(3) 0.044(3) 0.009(2) -0.004(2) -0.001(2)
C7AA 0.047(3) 0.048(3) 0.038(2) -0.001(2) 0.006(2) -0.008(2)
C9AA 0.050(3) 0.046(3) 0.060(3) -0.003(3) -0.009(2) 0.001(2)
O4 0.057(2) 0.063(3) 0.073(3) 0.019(2) 0.018(2) -0.007(2)
O3 0.048(2) 0.071(3) 0.063(2) 0.008(2) -0.0019(18) 0.011(2)
C6 0.031(2) 0.043(3) 0.039(2) 0.000(2) 0.0003(18) 0.0004(19)
C4BA 0.042(3) 0.042(3) 0.043(2) 0.002(2) 0.005(2) -0.008(2)
C7 0.035(2) 0.043(3) 0.049(3) 0.004(2) 0.001(2) -0.001(2)
O1 0.076(3) 0.084(3) 0.054(2) -0.015(2) 0.002(2) -0.007(3)
C11 0.050(3) 0.061(4) 0.043(3) 0.001(2) 0.010(2) -0.002(3)
O2 0.105(4) 0.056(3) 0.055(2) -0.017(2) -0.004(2) 0.004(2)
C9BA 0.046(3) 0.040(3) 0.047(3) 0.003(2) -0.003(2) -0.008(2)
C3 0.055(3) 0.058(4) 0.053(3) -0.017(3) 0.002(3) 0.014(3)
C10 0.048(3) 0.056(3) 0.051(3) 0.011(3) 0.007(2) -0.003(3)
C8 0.050(3) 0.038(3) 0.067(3) 0.000(2) 0.007(3) -0.001(2)
C9 0.048(3) 0.039(3) 0.069(3) -0.010(3) 0.000(3) 0.005(2)
C2 0.061(4) 0.068(4) 0.042(3) -0.007(3) 0.006(2) 0.015(3)
C0DA 0.045(3) 0.058(3) 0.059(3) -0.012(3) 0.006(2) 0.004(3)
C1 0.059(3) 0.055(3) 0.039(2) 0.000(2) 0.009(2) 0.006(3)
C4DA 0.045(3) 0.055(3) 0.041(2) -0.005(2) 0.007(2) -0.002(2)
C1EA 0.049(3) 0.053(3) 0.041(2) -0.006(2) 0.000(2) -0.003(2)
C12 0.067(4) 0.069(4) 0.045(3) 0.012(3) -0.004(3) -0.012(3)
P 0.0628(10) 0.0891(12) 0.0563(9) 0.0099(9) 0.0089(7) 0.0165(9)
F 0.096(3) 0.123(4) 0.106(4) -0.014(3) 0.019(3) 0.044(3)
F0AA 0.103(4) 0.131(4) 0.114(4) -0.020(3) -0.003(3) 0.042(3)
F1AA 0.161(6) 0.173(6) 0.257(9) -0.150(6) -0.113(6) 0.089(5)
F2AA 0.113(4) 0.207(7) 0.140(5) -0.043(5) -0.043(4) -0.001(4)
F3AA 0.172(6) 0.117(5) 0.253(9) 0.084(5) 0.104(6) 0.017(4)
F4AA 0.289(9) 0.158(6) 0.170(6) 0.082(5) 0.107(6) 0.019(6)

loop_
_atom_type_symbol
_atom_type_description
_atom_type_scat_dispersion_real
_atom_type_scat_dispersion_imag
_atom_type_scat_source
C C 0.0181 0.0091 'International Tables Vol C Tables 4.2.6.8 and 6.1.1.4'
H H 0.0000 0.0000 'International Tables Vol C Tables 4.2.6.8 and 6.1.1.4'
N N 0.0311 0.0180 'International Tables Vol C Tables 4.2.6.8 and 6.1.1.4'
O O 0.0492 0.0322 'International Tables Vol C Tables 4.2.6.8 and 6.1.1.4'
F F 0.0727 0.0534 'International Tables Vol C Tables 4.2.6.8 and 6.1.1.4'
P P 0.2955 0.4335 'International Tables Vol C Tables 4.2.6.8 and 6.1.1.4'
Re Re -5.2083 5.8923 'International Tables Vol C Tables 4.2.6.8 and 6.1.1.4'

loop_
_geom_angle_atom_site_label_1
_geom_angle_atom_site_label_2
_geom_angle_atom_site_label_3
_geom_angle
C7AA Re1 C6AA 88.9(2)
C7AA Re1 C2AA 87.9(2)
C6AA Re1 C2AA 87.9(2)
C7AA Re1 N2 95.47(18)
C6AA Re1 N2 97.92(18)
C2AA Re1 N2 173.29(18)
C7AA Re1 N 95.17(18)
C6AA Re1 N 172.90(18)
C2AA Re1 N 98.04(19)
N2 Re1 N 75.91(15)
C7AA Re1 N1 176.40(17)
C6AA Re1 N1 91.53(19)
C2AA Re1 N1 95.69(18)
N2 Re1 N1 80.93(14)
N Re1 N1 84.09(14)
C1 N C5 118.3(4)
C1 N Re1 127.5(4)
C5 N Re1 114.1(3)
C4DA N2 C6 118.3(4)
C4DA N2 Re1 127.3(4)
C6 N2 Re1 114.0(3)
O4 C2AA Re1 177.7(5)
C5 C4 C3 116.5(5)
C5 C4 C9 118.7(5)
C3 C4 C9 124.8(5)
C1EA N1 C4BA 117.0(4)
C1EA N1 Re1 122.9(3)
C4BA N1 Re1 120.1(3)
N C5 C4 122.8(4)
N C5 C6 117.5(4)
C4 C5 C6 119.7(4)
O2 C6AA Re1 178.6(5)
O3 C7AA Re1 177.4(5)
C0DA C9AA C9BA 119.9(5)
N2 C6 C7 122.7(4)
N2 C6 C5 117.2(4)
C7 C6 C5 120.1(4)
N1 C4BA C9BA 123.4(5)
C6 C7 C10 117.5(5)
C6 C7 C8 119.1(5)
C10 C7 C8 123.4(5)
C10 C11 C4DA 120.1(5)
C4BA C9BA C9AA 118.0(5)
C4BA C9BA C12 118.7(5)
C9AA C9BA C12 123.2(5)
C2 C3 C4 120.3(5)
C11 C10 C7 119.4(5)
C9 C8 C7 120.6(5)
C8 C9 C4 121.7(5)
C3 C2 C1 120.0(5)
C1EA C0DA C9AA 118.6(5)
N C1 C2 122.0(5)
N2 C4DA C11 122.0(5)
N1 C1EA C0DA 123.2(5)
O1 C12 C9BA 111.4(5)
F1AA P F3AA 92.3(5)
F1AA P F 90.4(3)
F3AA P F 89.9(3)
F1AA P F4AA 92.8(5)
F3AA P F4AA 174.1(5)
F P F4AA 93.1(3)
F1AA P F0AA 90.8(3)
F3AA P F0AA 91.6(3)
F P F0AA 178.0(3)
F4AA P F0AA 85.3(4)
F1AA P F2AA 176.4(4)
F3AA P F2AA 89.4(5)
F P F2AA 92.7(3)
F4AA P F2AA 85.4(4)
F0AA P F2AA 86.0(3)

loop_
_geom_bond_atom_site_label_1
_geom_bond_atom_site_label_2
_geom_bond_distance
Re1 C7AA 1.923(5)
Re1 C6AA 1.924(6)
Re1 C2AA 1.928(5)
Re1 N2 2.184(4)
Re1 N 2.185(4)
Re1 N1 2.223(4)
N C1 1.331(6)
N C5 1.362(6)
N2 C4DA 1.332(6)
N2 C6 1.364(6)
C2AA O4 1.145(6)
C4 C5 1.407(7)
C4 C3 1.408(7)
C4 C9 1.422(8)
N1 C1EA 1.342(6)
N1 C4BA 1.355(6)
C5 C6 1.433(6)
C6AA O2 1.146(6)
C7AA O3 1.146(6)
C9AA C0DA 1.377(7)
C9AA C9BA 1.378(7)
C6 C7 1.399(7)
C4BA C9BA 1.376(7)
C7 C10 1.405(7)
C7 C8 1.429(7)
O1 C12 1.423(7)
C11 C10 1.362(8)
C11 C4DA 1.397(7)
C9BA C12 1.508(7)
C3 C2 1.349(8)
C8 C9 1.355(8)
C2 C1 1.396(8)
C0DA C1EA 1.376(7)
P F1AA 1.521(6)
P F3AA 1.527(6)
P F 1.560(5)
P F4AA 1.576(6)
P F0AA 1.612(5)
P F2AA 1.621(5)
